data_7122410
loop_
_publ_author_name
'Tian, Haiquan'
'Wang, Bao-Lin'
'Lu, Jing'
'Liu, Hou-Ting'
'Su, Jianhui'
'Li, Dacheng'
'Dou, Jianmin'

_publ_section_title
;
 Consecutive one-/two-step relaxation transformations of single-molecule
 magnets via coupling dinuclear dysprosium compounds with chloride
 bridges.
;
_journal_issue 85
_journal_name_full 'Chemical communications (Cambridge, England)'
_journal_page_first 12105
_journal_page_last 12108
_journal_paper_doi 10.1039/c8cc06699j
_journal_volume 54
_journal_year 2018
_chemical_formula_sum 'C56 H56 Cl4 Dy4 N16 O16'
_chemical_formula_weight 2000.96
_space_group_crystal_system monoclinic
_space_group_IT_number 14
_space_group_name_Hall '-P 2ybc'
_space_group_name_H-M_alt 'P 1 21/c 1'
_symmetry_space_group_name_Hall '-P 2ybc'
_symmetry_space_group_name_H-M 'P 1 21/c 1'
_atom_sites_solution_hydrogens mixed
_audit_creation_method SHELXL-2014/7
_audit_update_record
;
2018-08-16 deposited with the CCDC.
2018-09-27 downloaded from the CCDC.
;
_cell_angle_alpha 90
_cell_angle_beta 104.907(8)
_cell_angle_gamma 90
_cell_formula_units_Z 2
_cell_length_a 9.416(4)
_cell_length_b 21.374(8)
_cell_length_c 16.637(7)
_cell_measurement_reflns_used 9267
_cell_measurement_temperature 293(2)
_cell_measurement_theta_max 27.5437
_cell_measurement_theta_min 2.9414
_cell_volume 3236(2)
_computing_cell_refinement 'Bruker XSCANS'
_computing_data_collection 'Bruker XSCANS'
_computing_data_reduction 'Bruker SHELXTL'
_computing_molecular_graphics 'Bruker SHELXTL'
_computing_publication_material 'Bruker SHELXTL'
_computing_structure_refinement 'SHELXL-2014/7 (Sheldrick, 2014)'
_computing_structure_solution 'Bruker SHELXTL'
_diffrn_ambient_temperature 293(2)
_diffrn_detector_area_resol_mean 28.5714
_diffrn_measured_fraction_theta_full 0.998
_diffrn_measured_fraction_theta_max 0.998
_diffrn_measurement_device_type 'Bruker P4'
_diffrn_measurement_method '\w scans'
_diffrn_radiation_type MoK\a
_diffrn_radiation_wavelength 0.71073
_diffrn_reflns_av_R_equivalents 0.0567
_diffrn_reflns_av_unetI/netI 0.0392
_diffrn_reflns_Laue_measured_fraction_full 0.998
_diffrn_reflns_Laue_measured_fraction_max 0.998
_diffrn_reflns_limit_h_max 11
_diffrn_reflns_limit_h_min -11
_diffrn_reflns_limit_k_max 25
_diffrn_reflns_limit_k_min -25
_diffrn_reflns_limit_l_max 19
_diffrn_reflns_limit_l_min -19
_diffrn_reflns_number 29022
_diffrn_reflns_point_group_measured_fraction_full 0.998
_diffrn_reflns_point_group_measured_fraction_max 0.998
_diffrn_reflns_theta_full 25.005
_diffrn_reflns_theta_max 25.005
_diffrn_reflns_theta_min 2.940
_diffrn_source 'Sealed Tube'
_exptl_absorpt_coefficient_mu 4.810
_exptl_absorpt_correction_T_max 1.0000
_exptl_absorpt_correction_T_min 0.8081
_exptl_absorpt_correction_type multi-scan
_exptl_crystal_colour Yellow
_exptl_crystal_density_diffrn 2.054
_exptl_crystal_description Prism
_exptl_crystal_F_000 1928
_exptl_crystal_size_max 0.1500
_exptl_crystal_size_mid 0.1000
_exptl_crystal_size_min 0.0800
_refine_diff_density_max 0.798
_refine_diff_density_min -0.806
_refine_diff_density_rms 0.131
_refine_ls_extinction_method none
_refine_ls_goodness_of_fit_ref 1.248
_refine_ls_hydrogen_treatment mixed
_refine_ls_matrix_type full
_refine_ls_number_parameters 443
_refine_ls_number_reflns 5684
_refine_ls_number_restraints 6
_refine_ls_restrained_S_all 1.247
_refine_ls_R_factor_all 0.0431
_refine_ls_R_factor_gt 0.0409
_refine_ls_shift/su_max 0.001
_refine_ls_shift/su_mean 0.000
_refine_ls_structure_factor_coef Fsqd
_refine_ls_weighting_details 'w=1/[\s^2^(Fo^2^)+16.0045P] where P=(Fo^2^+2Fc^2^)/3'
_refine_ls_weighting_scheme calc
_refine_ls_wR_factor_gt 0.0707
_refine_ls_wR_factor_ref 0.0715
_reflns_Friedel_coverage 0.000
_reflns_number_gt 5536
_reflns_number_total 5684
_reflns_threshold_expression 'I > 2\s(I)'
_cod_data_source_file c8cc06699j2.cif
_cod_data_source_block 2
_cod_depositor_comments
;
The following automatic conversions were performed:

'_exptl_absorpt_correction_type' value 'Multi-scan' changed to
'multi-scan' according to
/home/data/users/saulius/crontab/automatic-downloads/rss-feeds/RSC/lib/dictionaries/cif_core.dic
dictionary named 'cif_core.dic' version 2.4.2 from 2011-04-26.

Automatic conversion script
Id: cif_fix_values 4973 2017-02-22 13:04:09Z antanas 

 Adding full bibliography for 7122408--7122410.cif.
;
_cod_database_code 7122410
_shelx_shelxl_version_number 2014/7
_shelx_space_group_comment
;
The symmetry employed for this shelxl refinement is uniquely defined
by the following loop, which should always be used as a source of
symmetry information in preference to the above space-group names.
They are only intended as comments.
;

loop_
_space_group_symop_operation_xyz
'x, y, z'
'-x, y+1/2, -z+1/2'
'-x, -y, -z'
'x, -y-1/2, z-1/2'

loop_
_atom_site_label
_atom_site_type_symbol
_atom_site_fract_x
_atom_site_fract_y
_atom_site_fract_z
_atom_site_U_iso_or_equiv
_atom_site_adp_type
_atom_site_occupancy
_atom_site_site_symmetry_order
_atom_site_calc_flag
_atom_site_refinement_flags_posn
_atom_site_refinement_flags_adp
C1 C 1.2715(9) 0.3432(4) 1.0397(5) 0.044(2) Uani 1 1 d . .
H1A H 1.2834 0.3004 1.0253 0.065 Uiso 1 1 calc R U
H1B H 1.2063 0.3453 1.0755 0.065 Uiso 1 1 calc R U
H1C H 1.3654 0.3603 1.0679 0.065 Uiso 1 1 calc R U
C2 C 1.2933(7) 0.3831(3) 0.9070(4) 0.0199(14) Uani 1 1 d . .
C3 C 1.4248(7) 0.3537(3) 0.9123(4) 0.0264(16) Uani 1 1 d . .
H3 H 1.4679 0.3299 0.9589 0.032 Uiso 1 1 calc R U
C4 C 1.4938(7) 0.3594(3) 0.8484(4) 0.0249(15) Uani 1 1 d . .
H4 H 1.5815 0.3384 0.8515 0.030 Uiso 1 1 calc R U
C5 C 1.4330(7) 0.3960(3) 0.7806(4) 0.0208(14) Uani 1 1 d . .
H5 H 1.4809 0.4001 0.7385 0.025 Uiso 1 1 calc R U
C6 C 1.2990(7) 0.4275(3) 0.7737(4) 0.0187(14) Uani 1 1 d . .
C7 C 1.2262(7) 0.4205(3) 0.8369(4) 0.0205(14) Uani 1 1 d . .
C8 C 1.2451(6) 0.4665(3) 0.7001(4) 0.0163(13) Uani 1 1 d . .
H8 H 1.3059 0.4717 0.6646 0.020 Uiso 1 1 calc R U
C9 C 0.9612(6) 0.5498(3) 0.5831(4) 0.0144(13) Uani 1 1 d . .
C10 C 0.9195(7) 0.5935(3) 0.5122(4) 0.0159(13) Uani 1 1 d . .
C11 C 1.0114(7) 0.6108(3) 0.4620(4) 0.0212(14) Uani 1 1 d . .
H11 H 1.1044 0.5930 0.4724 0.025 Uiso 1 1 calc R U
C12 C 0.8374(8) 0.6762(3) 0.3896(4) 0.0238(15) Uani 1 1 d . .
H12 H 0.8065 0.7059 0.3479 0.029 Uiso 1 1 calc R U
C13 C 0.7438(7) 0.6599(3) 0.4367(4) 0.0197(14) Uani 1 1 d . .
H13 H 0.6513 0.6783 0.4261 0.024 Uiso 1 1 calc R U
C14 C 0.3509(9) 0.7949(4) 0.3650(5) 0.045(2) Uani 1 1 d . .
H14A H 0.4160 0.7957 0.3291 0.067 Uiso 1 1 calc R U
H14B H 0.3543 0.8345 0.3926 0.067 Uiso 1 1 calc R U
H14C H 0.2525 0.7869 0.3327 0.067 Uiso 1 1 calc R U
C15 C 0.3107(7) 0.7387(3) 0.4830(4) 0.0208(14) Uani 1 1 d . .
C16 C 0.1908(7) 0.7732(3) 0.4853(4) 0.0233(15) Uani 1 1 d . .
H16 H 0.1575 0.8040 0.4455 0.028 Uiso 1 1 calc R U
C17 C 0.1171(8) 0.7629(3) 0.5467(4) 0.0272(16) Uani 1 1 d . .
H17 H 0.0353 0.7868 0.5483 0.033 Uiso 1 1 calc R U
C18 C 0.1666(7) 0.7170(3) 0.6047(4) 0.0242(15) Uani 1 1 d . .
H18 H 0.1171 0.7099 0.6455 0.029 Uiso 1 1 calc R U
C19 C 0.2905(7) 0.6806(3) 0.6039(4) 0.0208(14) Uani 1 1 d . .
C20 C 0.3661(7) 0.6910(3) 0.5424(4) 0.0188(14) Uani 1 1 d . .
C21 C 0.3408(7) 0.6361(3) 0.6706(4) 0.0176(13) Uani 1 1 d . .
H21 H 0.2858 0.6328 0.7095 0.021 Uiso 1 1 calc R U
C22 C 0.6118(7) 0.5423(3) 0.7745(4) 0.0153(13) Uani 1 1 d . .
C23 C 0.6678(7) 0.5098(3) 0.8551(4) 0.0155(13) Uani 1 1 d . .
C24 C 0.5925(7) 0.5051(3) 0.9159(4) 0.0207(14) Uani 1 1 d . .
H24 H 0.4992 0.5225 0.9063 0.025 Uiso 1 1 calc R U
C25 C 0.7824(7) 0.4515(3) 0.9984(4) 0.0225(15) Uani 1 1 d . .
H25 H 0.8248 0.4308 1.0479 0.027 Uiso 1 1 calc R U
C26 C 0.8607(7) 0.4552(3) 0.9385(4) 0.0191(14) Uani 1 1 d . .
H26 H 0.9531 0.4369 0.9481 0.023 Uiso 1 1 calc R U
C27 C 0.8215(10) 0.3470(4) 0.7342(5) 0.044(2) Uani 1 1 d D .
H27A H 0.8571 0.3192 0.6984 0.066 Uiso 1 1 calc R U
H27B H 0.7255 0.3337 0.7372 0.066 Uiso 1 1 calc R U
H27C H 0.8873 0.3463 0.7889 0.066 Uiso 1 1 calc R U
C28 C 0.7550(14) 0.7252(4) 0.6613(8) 0.103(5) Uani 1 1 d D .
H28A H 0.7084 0.7379 0.6053 0.154 Uiso 1 1 calc R U
H28B H 0.8529 0.7419 0.6774 0.154 Uiso 1 1 calc R U
H28C H 0.6996 0.7408 0.6981 0.154 Uiso 1 1 calc R U
Cl1 Cl 1.01828(19) 0.61588(8) 0.80377(10) 0.0303(4) Uani 1 1 d . .
Cl2 Cl 0.51990(18) 0.45631(8) 0.58006(9) 0.0238(4) Uani 1 1 d . .
N1 N 1.1198(5) 0.4940(2) 0.6810(3) 0.0162(11) Uani 1 1 d . .
N2 N 1.0955(5) 0.5304(2) 0.6065(3) 0.0148(11) Uani 1 1 d . .
N3 N 0.7840(5) 0.6177(2) 0.4983(3) 0.0172(11) Uani 1 1 d . .
N4 N 0.9716(6) 0.6513(3) 0.4006(3) 0.0264(13) Uani 1 1 d . .
N5 N 0.4548(5) 0.6006(2) 0.6814(3) 0.0167(11) Uani 1 1 d . .
N6 N 0.4863(5) 0.5703(2) 0.7597(3) 0.0170(11) Uani 1 1 d . .
N7 N 0.6497(6) 0.4762(3) 0.9882(3) 0.0227(12) Uani 1 1 d . .
N8 N 0.8032(6) 0.4852(2) 0.8668(3) 0.0160(11) Uani 1 1 d . .
O1 O 1.2103(6) 0.3789(2) 0.9648(3) 0.0383(13) Uani 1 1 d . .
O2 O 1.1000(5) 0.4473(2) 0.8341(3) 0.0236(10) Uani 1 1 d . .
O3 O 0.8551(4) 0.53604(19) 0.6191(2) 0.0156(9) Uani 1 1 d . .
O4 O 0.3960(6) 0.7460(2) 0.4263(3) 0.0374(13) Uani 1 1 d . .
O5 O 0.4814(5) 0.6594(2) 0.5379(3) 0.0225(10) Uani 1 1 d . .
O6 O 0.6962(4) 0.5403(2) 0.7230(2) 0.0176(9) Uani 1 1 d . .
O7 O 0.8134(6) 0.4070(2) 0.7027(3) 0.0397(13) Uani 1 1 d D .
H7 H 0.744(6) 0.4089(12) 0.658(3) 0.060 Uiso 1 1 d D U
O8 O 0.7607(5) 0.6609(2) 0.6655(3) 0.0246(10) Uani 1 1 d D .
H8A H 0.833(5) 0.6496(9) 0.705(3) 0.037 Uiso 1 1 d D U
Dy2 Dy 0.61543(3) 0.57945(2) 0.58721(2) 0.01493(8) Uani 1 1 d D .
Dy1 Dy 0.93039(3) 0.50077(2) 0.75420(2) 0.01686(8) Uani 1 1 d D .

loop_
_atom_site_aniso_label
_atom_site_aniso_U_11
_atom_site_aniso_U_22
_atom_site_aniso_U_33
_atom_site_aniso_U_23
_atom_site_aniso_U_13
_atom_site_aniso_U_12
C1 0.042(5) 0.043(5) 0.040(5) 0.013(4) 0.002(4) 0.002(4)
C2 0.023(4) 0.013(3) 0.024(3) -0.002(3) 0.005(3) -0.002(3)
C3 0.022(4) 0.024(4) 0.027(4) 0.004(3) -0.006(3) 0.003(3)
C4 0.021(4) 0.024(4) 0.029(4) -0.003(3) 0.005(3) 0.005(3)
C5 0.017(3) 0.023(4) 0.022(3) -0.001(3) 0.004(3) 0.000(3)
C6 0.018(3) 0.015(3) 0.022(3) -0.003(3) 0.003(3) 0.000(3)
C7 0.015(3) 0.018(3) 0.024(3) -0.003(3) -0.002(3) -0.004(3)
C8 0.014(3) 0.015(3) 0.022(3) -0.004(3) 0.008(3) -0.003(3)
C9 0.018(3) 0.013(3) 0.011(3) -0.004(2) 0.002(2) -0.004(2)
C10 0.020(3) 0.012(3) 0.016(3) -0.004(2) 0.005(3) -0.007(2)
C11 0.021(3) 0.023(4) 0.022(3) -0.006(3) 0.008(3) -0.010(3)
C12 0.034(4) 0.019(3) 0.017(3) 0.002(3) 0.003(3) -0.005(3)
C13 0.022(3) 0.018(3) 0.015(3) 0.001(3) -0.002(3) -0.002(3)
C14 0.045(5) 0.040(5) 0.045(5) 0.018(4) 0.003(4) -0.002(4)
C15 0.018(3) 0.018(3) 0.024(3) 0.003(3) 0.001(3) -0.004(3)
C16 0.026(4) 0.010(3) 0.028(4) 0.008(3) -0.005(3) 0.007(3)
C17 0.027(4) 0.019(4) 0.032(4) -0.003(3) 0.001(3) 0.008(3)
C18 0.019(4) 0.027(4) 0.027(4) -0.004(3) 0.006(3) 0.001(3)
C19 0.023(4) 0.017(3) 0.019(3) -0.003(3) -0.001(3) 0.004(3)
C20 0.016(3) 0.016(3) 0.021(3) -0.002(3) -0.001(3) 0.001(3)
C21 0.019(3) 0.017(3) 0.017(3) -0.003(3) 0.006(3) -0.004(3)
C22 0.018(3) 0.017(3) 0.013(3) -0.004(2) 0.006(3) -0.006(3)
C23 0.017(3) 0.013(3) 0.016(3) -0.002(2) 0.004(3) -0.004(2)
C24 0.025(4) 0.020(3) 0.015(3) 0.002(3) 0.002(3) 0.000(3)
C25 0.027(4) 0.021(3) 0.016(3) 0.000(3) -0.002(3) -0.006(3)
C26 0.016(3) 0.020(3) 0.019(3) 0.003(3) -0.001(3) 0.000(3)
C27 0.063(6) 0.029(4) 0.042(5) 0.004(4) 0.017(4) -0.010(4)
C28 0.117(10) 0.025(5) 0.116(10) -0.018(6) -0.061(8) 0.014(6)
Cl1 0.0315(10) 0.0240(9) 0.0270(9) -0.0006(7) -0.0077(7) -0.0022(7)
Cl2 0.0268(9) 0.0224(8) 0.0194(8) 0.0020(7) 0.0007(7) -0.0054(7)
N1 0.014(3) 0.016(3) 0.018(3) -0.001(2) 0.003(2) 0.000(2)
N2 0.014(3) 0.018(3) 0.013(3) 0.002(2) 0.003(2) 0.000(2)
N3 0.018(3) 0.015(3) 0.017(3) 0.000(2) 0.004(2) -0.003(2)
N4 0.034(3) 0.027(3) 0.019(3) 0.001(2) 0.008(3) -0.010(3)
N5 0.017(3) 0.017(3) 0.016(3) 0.002(2) 0.005(2) 0.000(2)
N6 0.015(3) 0.019(3) 0.017(3) 0.002(2) 0.003(2) 0.001(2)
N7 0.023(3) 0.027(3) 0.018(3) 0.003(2) 0.004(2) -0.003(2)
N8 0.021(3) 0.013(3) 0.013(3) 0.003(2) 0.002(2) 0.002(2)
O1 0.033(3) 0.041(3) 0.038(3) 0.017(3) 0.005(2) 0.006(2)
O2 0.020(2) 0.030(3) 0.022(2) 0.008(2) 0.0063(19) 0.009(2)
O3 0.014(2) 0.019(2) 0.014(2) 0.0034(17) 0.0049(17) 0.0025(18)
O4 0.039(3) 0.036(3) 0.034(3) 0.009(2) 0.002(2) 0.007(2)
O5 0.021(2) 0.025(3) 0.022(2) 0.004(2) 0.0068(19) 0.008(2)
O6 0.012(2) 0.026(2) 0.013(2) 0.0054(18) 0.0010(17) 0.0055(18)
O7 0.056(4) 0.030(3) 0.029(3) 0.002(2) 0.004(3) -0.015(3)
O8 0.025(3) 0.020(2) 0.025(3) -0.002(2) -0.002(2) -0.001(2)
Dy2 0.01452(15) 0.01647(15) 0.01328(15) 0.00281(12) 0.00264(11) 0.00198(12)
Dy1 0.01439(15) 0.02023(16) 0.01558(15) 0.00427(12) 0.00319(11) 0.00291(12)

loop_
_atom_type_symbol
_atom_type_description
_atom_type_scat_dispersion_real
_atom_type_scat_dispersion_imag
_atom_type_scat_source
C C 0.0033 0.0016 'International Tables Vol C Tables 4.2.6.8 and 6.1.1.4'
H H 0.0000 0.0000 'International Tables Vol C Tables 4.2.6.8 and 6.1.1.4'
Cl Cl 0.1484 0.1585 'International Tables Vol C Tables 4.2.6.8 and 6.1.1.4'
Dy Dy -0.1892 4.4098 'International Tables Vol C Tables 4.2.6.8 and 6.1.1.4'
N N 0.0061 0.0033 'International Tables Vol C Tables 4.2.6.8 and 6.1.1.4'
O O 0.0106 0.0060 'International Tables Vol C Tables 4.2.6.8 and 6.1.1.4'

loop_
_geom_angle_atom_site_label_1
_geom_angle_atom_site_label_2
_geom_angle_atom_site_label_3
_geom_angle
_geom_angle_site_symmetry_1
_geom_angle_site_symmetry_3
O1 C1 H1A 109.5 . .
O1 C1 H1B 109.5 . .
H1A C1 H1B 109.5 . .
O1 C1 H1C 109.5 . .
H1A C1 H1C 109.5 . .
H1B C1 H1C 109.5 . .
C3 C2 O1 125.8(6) . .
C3 C2 C7 120.9(6) . .
O1 C2 C7 113.2(6) . .
C2 C3 C4 120.3(6) . .
C2 C3 H3 119.9 . .
C4 C3 H3 119.9 . .
C5 C4 C3 120.1(6) . .
C5 C4 H4 119.9 . .
C3 C4 H4 119.9 . .
C4 C5 C6 121.0(6) . .
C4 C5 H5 119.5 . .
C6 C5 H5 119.5 . .
C7 C6 C5 119.2(6) . .
C7 C6 C8 123.9(6) . .
C5 C6 C8 116.9(6) . .
O2 C7 C6 122.7(6) . .
O2 C7 C2 118.9(6) . .
C6 C7 C2 118.4(6) . .
N1 C8 C6 124.7(6) . .
N1 C8 H8 117.6 . .
C6 C8 H8 117.6 . .
N2 C9 O3 125.9(5) . .
N2 C9 C10 118.9(5) . .
O3 C9 C10 115.1(5) . .
N3 C10 C11 120.2(6) . .
N3 C10 C9 115.4(5) . .
C11 C10 C9 124.5(6) . .
N4 C11 C10 122.7(6) . .
N4 C11 H11 118.6 . .
C10 C11 H11 118.6 . .
N4 C12 C13 123.0(6) . .
N4 C12 H12 118.5 . .
C13 C12 H12 118.5 . .
N3 C13 C12 120.7(6) . .
N3 C13 H13 119.6 . .
C12 C13 H13 119.6 . .
O4 C14 H14A 109.5 . .
O4 C14 H14B 109.5 . .
H14A C14 H14B 109.5 . .
O4 C14 H14C 109.5 . .
H14A C14 H14C 109.5 . .
H14B C14 H14C 109.5 . .
C16 C15 O4 125.9(6) . .
C16 C15 C20 121.9(6) . .
O4 C15 C20 112.2(6) . .
C15 C16 C17 120.7(6) . .
C15 C16 H16 119.6 . .
C17 C16 H16 119.6 . .
C18 C17 C16 119.1(6) . .
C18 C17 H17 120.5 . .
C16 C17 H17 120.5 . .
C17 C18 C19 121.5(6) . .
C17 C18 H18 119.2 . .
C19 C18 H18 119.2 . .
C18 C19 C20 119.7(6) . .
C18 C19 C21 117.8(6) . .
C20 C19 C21 122.4(6) . .
O5 C20 C19 123.2(6) . .
O5 C20 C15 119.7(6) . .
C19 C20 C15 117.1(6) . .
N5 C21 C19 126.2(6) . .
N5 C21 H21 116.9 . .
C19 C21 H21 116.9 . .
N6 C22 O6 124.8(5) . .
N6 C22 C23 119.0(5) . .
O6 C22 C23 116.2(5) . .
N8 C23 C24 120.8(6) . .
N8 C23 C22 114.6(5) . .
C24 C23 C22 124.6(6) . .
N7 C24 C23 121.9(6) . .
N7 C24 H24 119.0 . .
C23 C24 H24 119.0 . .
N7 C25 C26 122.9(6) . .
N7 C25 H25 118.5 . .
C26 C25 H25 118.5 . .
N8 C26 C25 120.0(6) . .
N8 C26 H26 120.0 . .
C25 C26 H26 120.0 . .
O7 C27 H27A 109.5 . .
O7 C27 H27B 109.5 . .
H27A C27 H27B 109.5 . .
O7 C27 H27C 109.5 . .
H27A C27 H27C 109.5 . .
H27B C27 H27C 109.5 . .
O8 C28 H28A 109.5 . .
O8 C28 H28B 109.5 . .
H28A C28 H28B 109.5 . .
O8 C28 H28C 109.5 . .
H28A C28 H28C 109.5 . .
H28B C28 H28C 109.5 . .
Dy2 Cl2 Dy2 110.78(5) . 3_666
C8 N1 N2 113.4(5) . .
C8 N1 Dy1 130.9(4) . .
N2 N1 Dy1 115.5(3) . .
C9 N2 N1 111.2(5) . .
C10 N3 C13 117.4(5) . .
C10 N3 Dy2 118.7(4) . .
C13 N3 Dy2 124.0(4) . .
C11 N4 C12 115.9(6) . .
C21 N5 N6 111.5(5) . .
C21 N5 Dy2 129.9(4) . .
N6 N5 Dy2 118.6(3) . .
C22 N6 N5 110.7(5) . .
C25 N7 C24 116.6(6) . .
C26 N8 C23 117.8(5) . .
C26 N8 Dy1 124.8(4) . .
C23 N8 Dy1 117.4(4) . .
C2 O1 C1 117.4(6) . .
C7 O2 Dy1 141.7(4) . .
C9 O3 Dy1 115.8(3) . .
C9 O3 Dy2 126.7(4) . .
Dy1 O3 Dy2 112.52(16) . .
C15 O4 C14 116.2(6) . .
C20 O5 Dy2 143.8(4) . .
C22 O6 Dy1 125.0(4) . .
C22 O6 Dy2 121.1(4) . .
Dy1 O6 Dy2 113.83(17) . .
C27 O7 Dy1 133.0(5) . .
C27 O7 H7 109.0(15) . .
Dy1 O7 H7 117.5(15) . .
C28 O8 Dy2 133.8(5) . .
C28 O8 H8A 109.6(15) . .
Dy2 O8 H8A 116.6(14) . .
O5 Dy2 O6 131.45(15) . .
O5 Dy2 O3 145.63(15) . .
O6 Dy2 O3 65.83(13) . .
O5 Dy2 O8 79.98(16) . .
O6 Dy2 O8 74.72(15) . .
O3 Dy2 O8 77.55(15) . .
O5 Dy2 N5 72.75(16) . .
O6 Dy2 N5 63.68(15) . .
O3 Dy2 N5 129.02(15) . .
O8 Dy2 N5 83.07(16) . .
O5 Dy2 N3 85.22(16) . .
O6 Dy2 N3 125.02(15) . .
O3 Dy2 N3 63.86(15) . .
O8 Dy2 N3 74.28(16) . .
N5 Dy2 N3 150.83(16) . .
O5 Dy2 Cl2 125.72(13) . .
O6 Dy2 Cl2 73.96(11) . .
O3 Dy2 Cl2 85.28(11) . .
O8 Dy2 Cl2 148.30(11) . .
N5 Dy2 Cl2 87.51(12) . .
N3 Dy2 Cl2 121.29(12) . .
O5 Dy2 Cl2 76.74(12) . 3_666
O6 Dy2 Cl2 142.88(11) . 3_666
O3 Dy2 Cl2 105.92(10) . 3_666
O8 Dy2 Cl2 141.12(11) . 3_666
N5 Dy2 Cl2 118.21(12) . 3_666
N3 Dy2 Cl2 73.14(12) . 3_666
Cl2 Dy2 Cl2 69.22(5) . 3_666
O5 Dy2 Dy1 151.49(12) . .
O6 Dy2 Dy1 32.66(10) . .
O3 Dy2 Dy1 33.19(9) . .
O8 Dy2 Dy1 72.58(11) . .
N5 Dy2 Dy1 96.01(12) . .
N3 Dy2 Dy1 94.51(12) . .
Cl2 Dy2 Dy1 78.43(4) . .
Cl2 Dy2 Dy1 130.47(4) 3_666 .
O2 Dy1 O6 149.56(15) . .
O2 Dy1 O3 141.14(15) . .
O6 Dy1 O3 67.78(14) . .
O2 Dy1 O7 88.59(19) . .
O6 Dy1 O7 84.13(18) . .
O3 Dy1 O7 85.71(16) . .
O2 Dy1 N1 75.51(17) . .
O6 Dy1 N1 134.59(15) . .
O3 Dy1 N1 66.95(15) . .
O7 Dy1 N1 95.92(19) . .
O2 Dy1 N8 83.50(16) . .
O6 Dy1 N8 66.35(15) . .
O3 Dy1 N8 133.68(15) . .
O7 Dy1 N8 83.63(18) . .
N1 Dy1 N8 159.00(16) . .
O2 Dy1 Cl1 100.36(13) . .
O6 Dy1 Cl1 86.21(12) . .
O3 Dy1 Cl1 89.60(11) . .
O7 Dy1 Cl1 170.28(15) . .
N1 Dy1 Cl1 90.05(13) . .
N8 Dy1 Cl1 93.53(12) . .
O2 Dy1 Dy2 172.18(12) . .
O6 Dy1 Dy2 33.52(10) . .
O3 Dy1 Dy2 34.29(10) . .
O7 Dy1 Dy2 84.72(13) . .
N1 Dy1 Dy2 101.11(12) . .
N8 Dy1 Dy2 99.75(12) . .
Cl1 Dy1 Dy2 86.60(4) . .

loop_
_geom_bond_atom_site_label_1
_geom_bond_atom_site_label_2
_geom_bond_distance
_geom_bond_site_symmetry_2
C1 O1 1.448(8) .
C1 H1A 0.9600 .
C1 H1B 0.9600 .
C1 H1C 0.9600 .
C2 C3 1.371(9) .
C2 O1 1.389(8) .
C2 C7 1.420(9) .
C3 C4 1.387(9) .
C3 H3 0.9300 .
C4 C5 1.370(9) .
C4 H4 0.9300 .
C5 C6 1.408(9) .
C5 H5 0.9300 .
C6 C7 1.404(9) .
C6 C8 1.460(9) .
C7 O2 1.309(7) .
C8 N1 1.283(8) .
C8 H8 0.9300 .
C9 N2 1.292(8) .
C9 O3 1.324(7) .
C9 C10 1.477(8) .
C10 N3 1.340(8) .
C10 C11 1.398(8) .
C11 N4 1.317(8) .
C11 H11 0.9300 .
C12 N4 1.340(9) .
C12 C13 1.367(9) .
C12 H12 0.9300 .
C13 N3 1.344(8) .
C13 H13 0.9300 .
C14 O4 1.445(8) .
C14 H14A 0.9600 .
C14 H14B 0.9600 .
C14 H14C 0.9600 .
C15 C16 1.356(9) .
C15 O4 1.396(8) .
C15 C20 1.423(9) .
C16 C17 1.392(10) .
C16 H16 0.9300 .
C17 C18 1.370(9) .
C17 H17 0.9300 .
C18 C19 1.406(9) .
C18 H18 0.9300 .
C19 C20 1.406(9) .
C19 C21 1.446(9) .
C20 O5 1.297(7) .
C21 N5 1.288(8) .
C21 H21 0.9300 .
C22 N6 1.290(8) .
C22 O6 1.311(7) .
C22 C23 1.482(8) .
C23 N8 1.346(8) .
C23 C24 1.380(9) .
C24 N7 1.336(8) .
C24 H24 0.9300 .
C25 N7 1.326(8) .
C25 C26 1.385(9) .
C25 H25 0.9300 .
C26 N8 1.339(8) .
C26 H26 0.9300 .
C27 O7 1.381(9) .
C27 H27A 0.9600 .
C27 H27B 0.9600 .
C27 H27C 0.9600 .
C28 O8 1.377(10) .
C28 H28A 0.9600 .
C28 H28B 0.9600 .
C28 H28C 0.9600 .
Cl1 Dy1 2.6585(19) .
Cl2 Dy2 2.7741(19) .
Cl2 Dy2 2.8509(19) 3_666
N1 N2 1.430(7) .
N1 Dy1 2.409(5) .
N3 Dy2 2.567(5) .
N5 N6 1.418(7) .
N5 Dy2 2.483(5) .
N8 Dy1 2.492(5) .
O2 Dy1 2.129(4) .
O3 Dy1 2.303(4) .
O3 Dy2 2.370(4) .
O5 Dy2 2.157(4) .
O6 Dy1 2.293(4) .
O6 Dy2 2.346(4) .
O7 Dy1 2.340(5) .
O7 H7 0.854(9) .
O8 Dy2 2.384(4) .
O8 H8A 0.852(9) .
Dy2 Cl2 2.8509(19) 3_666
Dy2 Dy1 3.8862(11) .

loop_
_geom_hbond_atom_site_label_D
_geom_hbond_atom_site_label_H
_geom_hbond_atom_site_label_A
_geom_hbond_distance_DH
_geom_hbond_distance_HA
_geom_hbond_distance_DA
_geom_hbond_angle_DHA
_geom_hbond_site_symmetry_A
O8 H8A Cl1 0.852(9) 2.188(10) 3.039(5) 177(2) .
O7 H7 Cl2 0.854(9) 2.40(4) 3.164(6) 149(6) .
C27 H27A N4 0.96 2.66 3.328(10) 127.0 3_766
C26 H26 O2 0.93 2.63 3.183(8) 118.9 .
C25 H25 Cl1 0.93 2.72 3.641(7) 171.1 3_767
C24 H24 N7 0.93 2.51 3.128(8) 123.8 3_667
C16 H16 Cl1 0.93 2.94 3.855(6) 169.9 4_475
C14 H14C Cl1 0.96 2.98 3.584(8) 122.3 4_475
C8 H8 Cl2 0.93 2.76 3.660(6) 163.8 1_655

loop_
_geom_torsion_atom_site_label_1
_geom_torsion_atom_site_label_2
_geom_torsion_atom_site_label_3
_geom_torsion_atom_site_label_4
_geom_torsion
O1 C2 C3 C4 177.0(6)
C7 C2 C3 C4 -0.8(10)
C2 C3 C4 C5 1.9(10)
C3 C4 C5 C6 -1.1(10)
C4 C5 C6 C7 -0.9(10)
C4 C5 C6 C8 178.6(6)
C5 C6 C7 O2 -178.7(6)
C8 C6 C7 O2 1.9(10)
C5 C6 C7 C2 2.0(9)
C8 C6 C7 C2 -177.5(6)
C3 C2 C7 O2 179.4(6)
O1 C2 C7 O2 1.4(8)
C3 C2 C7 C6 -1.2(9)
O1 C2 C7 C6 -179.2(6)
C7 C6 C8 N1 -6.6(10)
C5 C6 C8 N1 173.9(6)
N2 C9 C10 N3 -171.9(5)
O3 C9 C10 N3 5.5(7)
N2 C9 C10 C11 7.2(9)
O3 C9 C10 C11 -175.4(5)
N3 C10 C11 N4 0.9(9)
C9 C10 C11 N4 -178.2(6)
N4 C12 C13 N3 0.7(10)
O4 C15 C16 C17 -177.9(6)
C20 C15 C16 C17 0.0(10)
C15 C16 C17 C18 -0.4(10)
C16 C17 C18 C19 0.4(10)
C17 C18 C19 C20 0.1(10)
C17 C18 C19 C21 176.0(6)
C18 C19 C20 O5 179.8(6)
C21 C19 C20 O5 4.0(10)
C18 C19 C20 C15 -0.5(9)
C21 C19 C20 C15 -176.2(6)
C16 C15 C20 O5 -179.8(6)
O4 C15 C20 O5 -1.6(8)
C16 C15 C20 C19 0.5(9)
O4 C15 C20 C19 178.6(5)
C18 C19 C21 N5 -177.4(6)
C20 C19 C21 N5 -1.6(10)
N6 C22 C23 N8 -176.3(5)
O6 C22 C23 N8 3.7(8)
N6 C22 C23 C24 2.3(9)
O6 C22 C23 C24 -177.7(6)
N8 C23 C24 N7 -0.2(10)
C22 C23 C24 N7 -178.7(6)
N7 C25 C26 N8 0.6(10)
C6 C8 N1 N2 178.7(5)
C6 C8 N1 Dy1 4.2(9)
O3 C9 N2 N1 -3.3(8)
C10 C9 N2 N1 173.8(5)
C8 N1 N2 C9 170.8(5)
Dy1 N1 N2 C9 -13.8(6)
C11 C10 N3 C13 -2.1(8)
C9 C10 N3 C13 177.1(5)
C11 C10 N3 Dy2 176.6(4)
C9 C10 N3 Dy2 -4.3(7)
C12 C13 N3 C10 1.3(9)
C12 C13 N3 Dy2 -177.2(4)
C10 C11 N4 C12 1.1(9)
C13 C12 N4 C11 -1.9(9)
C19 C21 N5 N6 170.4(6)
C19 C21 N5 Dy2 -10.0(9)
O6 C22 N6 N5 -2.3(8)
C23 C22 N6 N5 177.6(5)
C21 N5 N6 C22 -170.7(5)
Dy2 N5 N6 C22 9.7(6)
C26 C25 N7 C24 0.4(9)
C23 C24 N7 C25 -0.7(9)
C25 C26 N8 C23 -1.4(9)
C25 C26 N8 Dy1 177.4(4)
C24 C23 N8 C26 1.2(9)
C22 C23 N8 C26 179.9(5)
C24 C23 N8 Dy1 -177.7(4)
C22 C23 N8 Dy1 1.0(6)
C3 C2 O1 C1 3.8(10)
C7 C2 O1 C1 -178.3(6)
C6 C7 O2 Dy1 6.7(11)
C2 C7 O2 Dy1 -173.9(5)
N2 C9 O3 Dy1 19.6(7)
C10 C9 O3 Dy1 -157.6(4)
N2 C9 O3 Dy2 172.7(4)
C10 C9 O3 Dy2 -4.5(7)
C16 C15 O4 C14 0.0(10)
C20 C15 O4 C14 -178.1(6)
C19 C20 O5 Dy2 9.1(11)
C15 C20 O5 Dy2 -170.6(5)
N6 C22 O6 Dy1 172.5(4)
C23 C22 O6 Dy1 -7.4(7)
N6 C22 O6 Dy2 -6.8(8)
C23 C22 O6 Dy2 173.3(4)
